data_7125444
loop_
_publ_author_name
'Inaba, Yuya'
'Yoneda, Tomoki'
'Kitagawa, Yuichi'
'Miyata, Kiyoshi'
'Hasegawa, Yasuchika'
'Inokuma, Yasuhide'

_publ_section_title
;
 Splitting and reorientation of \p-conjugation by an unprecedented
 photo-rearrangement reaction.
;
_journal_issue 3
_journal_name_full 'Chemical communications (Cambridge, England)'
_journal_page_first 348
_journal_page_last 351
_journal_paper_doi 10.1039/c9cc09062b
_journal_volume 56
_journal_year 2020
_chemical_formula_moiety 'C28 H30 O4'
_chemical_formula_sum 'C28 H30 O4'
_chemical_formula_weight 430.52
_space_group_crystal_system monoclinic
_space_group_IT_number 14
_space_group_name_Hall '-P 2ybc'
_space_group_name_H-M_alt 'P 1 21/c 1'
_atom_sites_solution_hydrogens geom
_audit_creation_method SHELXL-2018/3
_audit_update_record
;
2019-09-20 deposited with the CCDC.	2019-11-26 downloaded from the CCDC.
;
_cell_angle_alpha 90
_cell_angle_beta 103.228(3)
_cell_angle_gamma 90
_cell_formula_units_Z 4
_cell_length_a 12.6447(4)
_cell_length_b 17.9325(5)
_cell_length_c 10.8014(3)
_cell_measurement_reflns_used 18649
_cell_measurement_temperature 123(2)
_cell_measurement_theta_max 29.3670
_cell_measurement_theta_min 2.5070
_cell_volume 2384.24(12)
_computing_cell_refinement 'CrysAlisPro 1.171.39.43a (Rigaku OD, 2018)'
_computing_data_collection 'CrysAlisPro 1.171.39.43a (Rigaku OD, 2018)'
_computing_data_reduction 'CrysAlisPro 1.171.39.43a (Rigaku OD, 2018)'
_computing_molecular_graphics 'Yadokari-XG (Wakita, Nemoto et al., 2009)'
_computing_publication_material 'Yadokari-XG (Wakita, Nemoto et al., 2009)'
_computing_structure_refinement 'SHELXL-2018/3 (Sheldrick, 2018)'
_computing_structure_solution 'SHELXT 2018/2 (Sheldrick, 2018)'
_diffrn_ambient_temperature 123(2)
_diffrn_detector 'CCD plate'
_diffrn_measured_fraction_theta_full 0.999
_diffrn_measured_fraction_theta_max 0.999
_diffrn_measurement_device 'four-circle diffractometer'
_diffrn_measurement_device_type 'XtaLAB AFC11 (RCD3): quarter-chi single'
_diffrn_radiation_monochromator mirror
_diffrn_radiation_probe x-ray
_diffrn_radiation_type MoK\a
_diffrn_radiation_wavelength 0.71073
_diffrn_reflns_av_R_equivalents 0.0342
_diffrn_reflns_av_unetI/netI 0.0201
_diffrn_reflns_Laue_measured_fraction_full 0.999
_diffrn_reflns_Laue_measured_fraction_max 0.999
_diffrn_reflns_limit_h_max 15
_diffrn_reflns_limit_h_min -15
_diffrn_reflns_limit_k_max 20
_diffrn_reflns_limit_k_min -22
_diffrn_reflns_limit_l_max 13
_diffrn_reflns_limit_l_min -13
_diffrn_reflns_number 36065
_diffrn_reflns_point_group_measured_fraction_full 0.999
_diffrn_reflns_point_group_measured_fraction_max 0.999
_diffrn_reflns_theta_full 25.242
_diffrn_reflns_theta_max 26.493
_diffrn_reflns_theta_min 2.245
_diffrn_source 'Rotating-anode X-ray tube (dual wavelength)'
_diffrn_source_type 'Rigaku (Mo) X-ray DW Source'
_exptl_absorpt_coefficient_mu 0.079
_exptl_absorpt_correction_T_max 1.00000
_exptl_absorpt_correction_T_min 0.63387
_exptl_absorpt_correction_type multi-scan
_exptl_absorpt_process_details
;
CrysAlisPro 1.171.39.43a (Rigaku Oxford Diffraction, 2018)
Empirical absorption correction using spherical harmonics,
 implemented in SCALE3 ABSPACK scaling algorithm.
;
_exptl_crystal_colour yellow
_exptl_crystal_density_diffrn 1.199
_exptl_crystal_density_method 'not measured'
_exptl_crystal_description plate
_exptl_crystal_F_000 920
_exptl_crystal_size_max 0.680
_exptl_crystal_size_mid 0.200
_exptl_crystal_size_min 0.110
_refine_diff_density_max 0.315
_refine_diff_density_min -0.172
_refine_diff_density_rms 0.040
_refine_ls_extinction_method none
_refine_ls_goodness_of_fit_ref 1.052
_refine_ls_hydrogen_treatment constr
_refine_ls_matrix_type full
_refine_ls_number_parameters 297
_refine_ls_number_reflns 4934
_refine_ls_number_restraints 0
_refine_ls_restrained_S_all 1.052
_refine_ls_R_factor_all 0.0432
_refine_ls_R_factor_gt 0.0391
_refine_ls_shift/su_max 0.001
_refine_ls_shift/su_mean 0.000
_refine_ls_structure_factor_coef Fsqd
_refine_ls_weighting_details 'w=1/[\s^2^(Fo^2^)+(0.0491P)^2^+0.9047P] where P=(Fo^2^+2Fc^2^)/3'
_refine_ls_weighting_scheme calc
_refine_ls_wR_factor_gt 0.1002
_refine_ls_wR_factor_ref 0.1036
_reflns_Friedel_coverage 0.000
_reflns_number_gt 4438
_reflns_number_total 4934
_reflns_threshold_expression 'I > 2\s(I)'
_cod_data_source_file c9cc09062b2.cif
_cod_data_source_block Compound_7
_cod_depositor_comments 'Adding full bibliography for 7125441--7125444.cif.'
_cod_original_sg_symbol_H-M 'P 21/c'
_cod_database_code 7125444
_shelx_shelxl_version_number 2018/3
_shelx_space_group_comment
;
The symmetry employed for this shelxl refinement is uniquely defined
by the following loop, which should always be used as a source of
symmetry information in preference to the above space-group names.
They are only intended as comments.
;
_shelx_estimated_absorpt_t_min 0.948
_shelx_estimated_absorpt_t_max 0.991

loop_
_space_group_symop_operation_xyz
'x, y, z'
'-x, y+1/2, -z+1/2'
'-x, -y, -z'
'x, -y-1/2, z-1/2'

loop_
_atom_site_label
_atom_site_type_symbol
_atom_site_fract_x
_atom_site_fract_y
_atom_site_fract_z
_atom_site_U_iso_or_equiv
_atom_site_adp_type
_atom_site_occupancy
_atom_site_site_symmetry_order
_atom_site_calc_flag
_atom_site_refinement_flags_posn
_atom_site_refinement_flags_adp
C1 C 0.28699(9) 0.39178(7) 0.06750(11) 0.0223(2) Uani 1 1 d . .
C2 C 0.26283(9) 0.46762(7) -0.00045(11) 0.0229(2) Uani 1 1 d . .
C3 C 0.35157(9) 0.51848(7) 0.07308(11) 0.0228(2) Uani 1 1 d . .
C4 C 0.41183(9) 0.47490(6) 0.17889(11) 0.0199(2) Uani 1 1 d . .
C5 C 0.49881(9) 0.49157(6) 0.29126(11) 0.0203(2) Uani 1 1 d . .
C6 C 0.52683(9) 0.41657(6) 0.36193(11) 0.0198(2) Uani 1 1 d . .
H1 H 0.527932 0.421683 0.454411 0.024 Uiso 1 1 calc R U
C7 C 0.43629(9) 0.36344(6) 0.29548(11) 0.0202(2) Uani 1 1 d . .
C8 C 0.37750(9) 0.40340(6) 0.18255(10) 0.0193(2) Uani 1 1 d . .
C9 C 0.26516(13) 0.45944(8) -0.14062(12) 0.0367(3) Uani 1 1 d . .
H2 H 0.250351 0.507876 -0.183055 0.055 Uiso 1 1 calc R U
H3 H 0.209673 0.423458 -0.181295 0.055 Uiso 1 1 calc R U
H4 H 0.336931 0.441726 -0.147407 0.055 Uiso 1 1 calc R U
C10 C 0.14950(10) 0.49333(8) 0.01175(13) 0.0327(3) Uani 1 1 d . .
H5 H 0.147949 0.496543 0.101891 0.049 Uiso 1 1 calc R U
H6 H 0.094812 0.457370 -0.030896 0.049 Uiso 1 1 calc R U
H7 H 0.133599 0.542430 -0.027970 0.049 Uiso 1 1 calc R U
C11 C 0.36996(11) 0.58926(8) 0.04889(13) 0.0343(3) Uani 1 1 d . .
H8 H 0.427071 0.615848 0.103581 0.041 Uiso 1 1 calc R U
H9 H 0.326010 0.613350 -0.023118 0.041 Uiso 1 1 calc R U
C12 C 0.41911(9) 0.29585(7) 0.34218(11) 0.0237(2) Uani 1 1 d . .
C13 C 0.33431(11) 0.24209(8) 0.27671(14) 0.0342(3) Uani 1 1 d . .
H10 H 0.291900 0.264709 0.198372 0.051 Uiso 1 1 calc R U
H11 H 0.286049 0.229771 0.332975 0.051 Uiso 1 1 calc R U
H12 H 0.369370 0.196538 0.255841 0.051 Uiso 1 1 calc R U
C14 C 0.48614(11) 0.27039(7) 0.46886(13) 0.0326(3) Uani 1 1 d . .
H13 H 0.563122 0.269962 0.466366 0.049 Uiso 1 1 calc R U
H14 H 0.463702 0.220028 0.487086 0.049 Uiso 1 1 calc R U
H15 H 0.475195 0.304610 0.535561 0.049 Uiso 1 1 calc R U
C15 C 0.63550(9) 0.39066(6) 0.34244(11) 0.0197(2) Uani 1 1 d . .
H16 H 0.634463 0.367809 0.262823 0.024 Uiso 1 1 calc R U
C16 C 0.73304(9) 0.39567(6) 0.42259(10) 0.0192(2) Uani 1 1 d . .
C17 C 0.76693(9) 0.42712(6) 0.55799(11) 0.0211(2) Uani 1 1 d . .
C18 C 0.89263(9) 0.42029(7) 0.59040(11) 0.0222(2) Uani 1 1 d . .
C19 C 0.92206(9) 0.37827(6) 0.48538(11) 0.0206(2) Uani 1 1 d . .
C20 C 1.01893(9) 0.34558(6) 0.45733(11) 0.0211(2) Uani 1 1 d . .
C21 C 0.98467(9) 0.31242(7) 0.32377(11) 0.0227(2) Uani 1 1 d . .
C22 C 0.86195(9) 0.32917(6) 0.28388(11) 0.0212(2) Uani 1 1 d . .
C23 C 0.83193(9) 0.36783(6) 0.39208(10) 0.0197(2) Uani 1 1 d . .
C24 C 0.73628(10) 0.50886(7) 0.56885(12) 0.0260(3) Uani 1 1 d . .
H17 H 0.657216 0.513209 0.555478 0.039 Uiso 1 1 calc R U
H18 H 0.761028 0.538231 0.504357 0.039 Uiso 1 1 calc R U
H19 H 0.770938 0.527567 0.653676 0.039 Uiso 1 1 calc R U
C25 C 0.72647(10) 0.37814(7) 0.65464(11) 0.0263(3) Uani 1 1 d . .
H20 H 0.761688 0.393886 0.741134 0.039 Uiso 1 1 calc R U
H21 H 0.744401 0.325870 0.642631 0.039 Uiso 1 1 calc R U
H22 H 0.647568 0.383480 0.641718 0.039 Uiso 1 1 calc R U
C26 C 1.11709(10) 0.34217(7) 0.53473(12) 0.0275(3) Uani 1 1 d . .
H23 H 1.128955 0.362513 0.617986 0.033 Uiso 1 1 calc R U
H24 H 1.175346 0.319388 0.506778 0.033 Uiso 1 1 calc R U
C27 C 1.00022(11) 0.22787(7) 0.32378(14) 0.0339(3) Uani 1 1 d . .
H25 H 1.077694 0.216084 0.351945 0.051 Uiso 1 1 calc R U
H26 H 0.972501 0.208503 0.237612 0.051 Uiso 1 1 calc R U
H27 H 0.960451 0.204827 0.381780 0.051 Uiso 1 1 calc R U
C28 C 1.04244(11) 0.35057(9) 0.23040(12) 0.0339(3) Uani 1 1 d . .
H28 H 1.030898 0.404565 0.232033 0.051 Uiso 1 1 calc R U
H29 H 1.012875 0.331635 0.144323 0.051 Uiso 1 1 calc R U
H30 H 1.120438 0.339863 0.255231 0.051 Uiso 1 1 calc R U
O1 O 0.23994(8) 0.33470(5) 0.02927(9) 0.0333(2) Uani 1 1 d . .
O2 O 0.53961(7) 0.55150(5) 0.32460(8) 0.0273(2) Uani 1 1 d . .
O3 O 0.95272(7) 0.44542(5) 0.68469(8) 0.0314(2) Uani 1 1 d . .
O4 O 0.80314(7) 0.31329(5) 0.18207(8) 0.0293(2) Uani 1 1 d . .

loop_
_atom_site_aniso_label
_atom_site_aniso_U_11
_atom_site_aniso_U_22
_atom_site_aniso_U_33
_atom_site_aniso_U_23
_atom_site_aniso_U_13
_atom_site_aniso_U_12
C1 0.0198(5) 0.0278(6) 0.0197(5) -0.0012(5) 0.0055(4) -0.0011(5)
C2 0.0220(6) 0.0282(6) 0.0176(5) 0.0007(4) 0.0027(4) 0.0001(5)
C3 0.0205(5) 0.0272(6) 0.0205(5) 0.0017(5) 0.0043(4) 0.0011(5)
C4 0.0170(5) 0.0228(6) 0.0206(5) 0.0007(4) 0.0056(4) 0.0012(4)
C5 0.0162(5) 0.0219(6) 0.0232(6) 0.0006(4) 0.0052(4) 0.0021(4)
C6 0.0172(5) 0.0208(5) 0.0206(5) 0.0010(4) 0.0030(4) 0.0006(4)
C7 0.0160(5) 0.0221(6) 0.0223(5) -0.0008(4) 0.0041(4) 0.0013(4)
C8 0.0158(5) 0.0227(6) 0.0204(5) -0.0007(4) 0.0063(4) 0.0010(4)
C9 0.0517(9) 0.0389(8) 0.0196(6) 0.0008(5) 0.0085(6) -0.0023(6)
C10 0.0211(6) 0.0390(7) 0.0355(7) -0.0002(6) 0.0012(5) 0.0027(5)
C11 0.0353(7) 0.0312(7) 0.0313(7) 0.0097(5) -0.0031(5) -0.0030(6)
C12 0.0206(5) 0.0233(6) 0.0274(6) 0.0013(5) 0.0060(5) 0.0021(4)
C13 0.0345(7) 0.0270(7) 0.0380(7) 0.0049(5) 0.0018(6) -0.0080(5)
C14 0.0340(7) 0.0260(6) 0.0346(7) 0.0080(5) 0.0013(5) -0.0005(5)
C15 0.0196(5) 0.0199(5) 0.0194(5) 0.0002(4) 0.0040(4) 0.0008(4)
C16 0.0194(5) 0.0182(5) 0.0196(5) 0.0004(4) 0.0040(4) 0.0012(4)
C17 0.0190(5) 0.0238(6) 0.0197(5) -0.0025(4) 0.0027(4) 0.0020(4)
C18 0.0206(5) 0.0234(6) 0.0215(6) -0.0009(4) 0.0020(4) 0.0018(4)
C19 0.0192(5) 0.0214(5) 0.0201(5) 0.0006(4) 0.0024(4) 0.0004(4)
C20 0.0205(5) 0.0217(5) 0.0208(5) 0.0006(4) 0.0043(4) 0.0009(4)
C21 0.0188(5) 0.0265(6) 0.0216(6) -0.0027(5) 0.0022(4) 0.0032(4)
C22 0.0210(6) 0.0209(6) 0.0207(5) 0.0011(4) 0.0026(4) 0.0025(4)
C23 0.0197(5) 0.0192(5) 0.0195(5) 0.0010(4) 0.0028(4) 0.0009(4)
C24 0.0244(6) 0.0250(6) 0.0277(6) -0.0055(5) 0.0042(5) 0.0021(5)
C25 0.0259(6) 0.0311(6) 0.0213(6) 0.0008(5) 0.0045(5) 0.0021(5)
C26 0.0201(6) 0.0344(7) 0.0265(6) -0.0011(5) 0.0023(5) 0.0032(5)
C27 0.0280(6) 0.0280(7) 0.0407(7) -0.0075(6) -0.0026(5) 0.0074(5)
C28 0.0289(7) 0.0486(8) 0.0257(6) -0.0021(6) 0.0094(5) -0.0009(6)
O1 0.0350(5) 0.0313(5) 0.0289(5) -0.0017(4) -0.0025(4) -0.0103(4)
O2 0.0240(4) 0.0216(4) 0.0332(5) -0.0004(3) 0.0001(4) -0.0021(3)
O3 0.0257(4) 0.0387(5) 0.0257(5) -0.0105(4) -0.0025(4) 0.0022(4)
O4 0.0264(4) 0.0367(5) 0.0209(4) -0.0058(4) -0.0024(3) 0.0063(4)

loop_
_atom_type_symbol
_atom_type_description
_atom_type_scat_dispersion_real
_atom_type_scat_dispersion_imag
_atom_type_scat_source
C C 0.0033 0.0016 'International Tables Vol C Tables 4.2.6.8 and 6.1.1.4'
H H 0.0000 0.0000 'International Tables Vol C Tables 4.2.6.8 and 6.1.1.4'
O O 0.0106 0.0060 'International Tables Vol C Tables 4.2.6.8 and 6.1.1.4'

loop_
_geom_angle_atom_site_label_1
_geom_angle_atom_site_label_2
_geom_angle_atom_site_label_3
_geom_angle
O1 C1 C8 128.61(11)
O1 C1 C2 123.78(10)
C8 C1 C2 107.60(9)
C3 C2 C9 113.31(10)
C3 C2 C10 111.45(10)
C9 C2 C10 110.05(10)
C3 C2 C1 103.78(9)
C9 C2 C1 109.88(10)
C10 C2 C1 108.07(10)
C11 C3 C4 125.95(11)
C11 C3 C2 127.75(11)
C4 C3 C2 106.28(10)
C8 C4 C3 114.75(10)
C8 C4 C5 110.60(10)
C3 C4 C5 134.48(11)
O2 C5 C4 127.84(11)
O2 C5 C6 126.23(10)
C4 C5 C6 105.92(9)
C15 C6 C7 110.42(9)
C15 C6 C5 108.16(9)
C7 C6 C5 104.28(9)
C12 C7 C8 131.09(11)
C12 C7 C6 123.31(10)
C8 C7 C6 105.56(9)
C4 C8 C7 112.48(10)
C4 C8 C1 107.21(10)
C7 C8 C1 140.29(10)
C7 C12 C13 124.21(11)
C7 C12 C14 120.44(11)
C13 C12 C14 115.34(11)
C16 C15 C6 128.51(10)
C15 C16 C23 122.96(10)
C15 C16 C17 131.03(10)
C23 C16 C17 105.99(9)
C24 C17 C16 113.93(10)
C24 C17 C25 111.47(10)
C16 C17 C25 111.91(9)
C24 C17 C18 108.85(9)
C16 C17 C18 103.55(9)
C25 C17 C18 106.51(9)
O3 C18 C19 128.01(11)
O3 C18 C17 125.03(11)
C19 C18 C17 106.95(9)
C23 C19 C20 113.37(10)
C23 C19 C18 109.00(10)
C20 C19 C18 137.62(10)
C26 C20 C19 126.75(11)
C26 C20 C21 126.70(11)
C19 C20 C21 106.48(9)
C20 C21 C27 112.15(10)
C20 C21 C28 111.84(10)
C27 C21 C28 111.19(11)
C20 C21 C22 103.75(9)
C27 C21 C22 108.33(10)
C28 C21 C22 109.23(10)
O4 C22 C23 127.67(11)
O4 C22 C21 125.24(10)
C23 C22 C21 107.09(9)
C19 C23 C16 113.97(10)
C19 C23 C22 109.20(10)
C16 C23 C22 136.82(10)

loop_
_geom_bond_atom_site_label_1
_geom_bond_atom_site_label_2
_geom_bond_distance
C1 O1 1.2082(15)
C1 C8 1.4990(15)
C1 C2 1.5424(17)
C2 C3 1.5211(16)
C2 C9 1.5281(16)
C2 C10 1.5394(17)
C3 C11 1.3271(18)
C3 C4 1.4488(16)
C4 C8 1.3571(16)
C4 C5 1.4701(15)
C5 O2 1.2107(14)
C5 C6 1.5471(15)
C6 C15 1.5102(15)
C6 C7 1.5354(15)
C7 C12 1.3494(17)
C7 C8 1.4625(16)
C12 C13 1.4940(17)
C12 C14 1.5061(17)
C15 C16 1.3379(16)
C16 C23 1.4526(15)
C16 C17 1.5343(15)
C17 C24 1.5274(16)
C17 C25 1.5386(17)
C17 C18 1.5522(15)
C18 O3 1.2097(14)
C18 C19 1.4786(16)
C19 C23 1.3505(16)
C19 C20 1.4512(16)
C20 C26 1.3298(17)
C20 C21 1.5286(16)
C21 C27 1.5288(17)
C21 C28 1.5349(17)
C21 C22 1.5421(15)
C22 O4 1.2121(14)
C22 C23 1.4811(16)

loop_
_geom_torsion_atom_site_label_1
_geom_torsion_atom_site_label_2
_geom_torsion_atom_site_label_3
_geom_torsion_atom_site_label_4
_geom_torsion
O1 C1 C2 C3 -172.69(11)
C8 C1 C2 C3 6.21(12)
O1 C1 C2 C9 -51.23(16)
C8 C1 C2 C9 127.68(11)
O1 C1 C2 C10 68.87(15)
C8 C1 C2 C10 -112.22(10)
C9 C2 C3 C11 57.57(18)
C10 C2 C3 C11 -67.21(17)
C1 C2 C3 C11 176.71(13)
C9 C2 C3 C4 -124.00(11)
C10 C2 C3 C4 111.21(11)
C1 C2 C3 C4 -4.86(12)
C11 C3 C4 C8 -179.73(13)
C2 C3 C4 C8 1.81(13)
C11 C3 C4 C5 5.5(2)
C2 C3 C4 C5 -172.91(12)
C8 C4 C5 O2 -171.69(11)
C3 C4 C5 O2 3.2(2)
C8 C4 C5 C6 6.95(12)
C3 C4 C5 C6 -178.17(12)
O2 C5 C6 C15 -74.18(14)
C4 C5 C6 C15 107.16(10)
O2 C5 C6 C7 168.29(11)
C4 C5 C6 C7 -10.37(11)
C15 C6 C7 C12 76.24(13)
C5 C6 C7 C12 -167.80(11)
C15 C6 C7 C8 -105.81(10)
C5 C6 C7 C8 10.15(11)
C3 C4 C8 C7 -176.26(9)
C5 C4 C8 C7 -0.28(13)
C3 C4 C8 C1 2.26(13)
C5 C4 C8 C1 178.24(9)
C12 C7 C8 C4 171.18(12)
C6 C7 C8 C4 -6.55(12)
C12 C7 C8 C1 -6.6(2)
C6 C7 C8 C1 175.66(13)
O1 C1 C8 C4 173.48(12)
C2 C1 C8 C4 -5.36(12)
O1 C1 C8 C7 -8.7(2)
C2 C1 C8 C7 172.50(13)
C8 C7 C12 C13 5.1(2)
C6 C7 C12 C13 -177.56(11)
C8 C7 C12 C14 -174.00(12)
C6 C7 C12 C14 3.38(17)
C7 C6 C15 C16 -145.63(12)
C5 C6 C15 C16 100.86(13)
C6 C15 C16 C23 179.58(11)
C6 C15 C16 C17 1.1(2)
C15 C16 C17 C24 -58.07(17)
C23 C16 C17 C24 123.28(10)
C15 C16 C17 C25 69.54(16)
C23 C16 C17 C25 -109.12(10)
C15 C16 C17 C18 -176.13(12)
C23 C16 C17 C18 5.21(11)
C24 C17 C18 O3 51.15(16)
C16 C17 C18 O3 172.69(12)
C25 C17 C18 O3 -69.15(15)
C24 C17 C18 C19 -128.74(10)
C16 C17 C18 C19 -7.20(12)
C25 C17 C18 C19 110.95(10)
O3 C18 C19 C23 -173.11(12)
C17 C18 C19 C23 6.78(13)
O3 C18 C19 C20 7.7(2)
C17 C18 C19 C20 -172.41(13)
C23 C19 C20 C26 -174.64(12)
C18 C19 C20 C26 4.5(2)
C23 C19 C20 C21 2.63(13)
C18 C19 C20 C21 -178.21(13)
C26 C20 C21 C27 59.89(16)
C19 C20 C21 C27 -117.38(11)
C26 C20 C21 C28 -65.82(16)
C19 C20 C21 C28 116.91(11)
C26 C20 C21 C22 176.58(12)
C19 C20 C21 C22 -0.69(12)
C20 C21 C22 O4 178.51(11)
C27 C21 C22 O4 -62.15(16)
C28 C21 C22 O4 59.11(16)
C20 C21 C22 C23 -1.20(12)
C27 C21 C22 C23 118.14(11)
C28 C21 C22 C23 -120.61(11)
C20 C19 C23 C16 175.90(9)
C18 C19 C23 C16 -3.50(14)
C20 C19 C23 C22 -3.48(14)
C18 C19 C23 C22 177.12(9)
C15 C16 C23 C19 179.89(11)
C17 C16 C23 C19 -1.32(13)
C15 C16 C23 C22 -1.0(2)
C17 C16 C23 C22 177.82(13)
O4 C22 C23 C19 -176.86(12)
C21 C22 C23 C19 2.84(13)
O4 C22 C23 C16 4.0(2)
C21 C22 C23 C16 -176.33(12)
